data_1556315
loop_
_publ_author_name
'Zhou, Zihong'
'Hao, Xiang'
'Redshaw, Carl'
'Chen, Langqiu'
'Sun, Wen-Hua'

_publ_section_title
;
 Nickel bis{4,6-dibenzhydryl-2-[(arylimino)methyl]phenoxylate} complexes:
 Synthesis, structures, and catalytic behaviour towards ethylene and
 norbornene
;
_journal_issue 7
_journal_name_full 'Catalysis Science &amp; Technology'
_journal_page_first 1340
_journal_paper_doi 10.1039/c2cy20028g
_journal_volume 2
_journal_year 2012
_chemical_formula_sum 'C78 H56 F4 N2 Ni O2'
_chemical_formula_weight 1187.96
_space_group_IT_number 15
_space_group_name_Hall '-C 2yc'
_space_group_name_H-M_alt 'C 1 2/c 1'
_symmetry_cell_setting monoclinic
_symmetry_space_group_name_H-M 'C 1 2/c 1'
_atom_sites_solution_hydrogens geom
_atom_sites_solution_primary direct
_atom_sites_solution_secondary difmap
_audit_creation_method SHELXL-97
_cell_angle_alpha 90.00
_cell_angle_beta 110.26(3)
_cell_angle_gamma 90.00
_cell_formula_units_Z 8
_cell_length_a 47.225(9)
_cell_length_b 16.333(3)
_cell_length_c 17.278(4)
_cell_measurement_reflns_used 19101
_cell_measurement_temperature 173(2)
_cell_measurement_theta_max 27.4717
_cell_measurement_theta_min 1.2562
_cell_volume 12502(5)
_computing_cell_refinement 'CrystalClear (Rigaku Inc., 2007)'
_computing_data_collection 'CrystalClear (Rigaku Inc., 2007)'
_computing_data_reduction 'CrystalClear (Rigaku Inc., 2007)'
_computing_molecular_graphics 'XP in Siemens SHELXTL (Sheldrick, 1994)'
_computing_publication_material 'SHELX97 (Sheldrick, 1997)'
_computing_structure_refinement 'SHELXL-97 (Sheldrick, 1997)'
_computing_structure_solution 'SHELXS-97 (Sheldrick, 1990)'
_diffrn_ambient_temperature 173(2)
_diffrn_measured_fraction_theta_full 0.998
_diffrn_measured_fraction_theta_max 0.998
_diffrn_measurement_device_type 'Bruker P4'
_diffrn_measurement_method '\w scans'
_diffrn_radiation_monochromator graphite
_diffrn_radiation_source 'fine-focus sealed tube'
_diffrn_radiation_type MoK\a
_diffrn_radiation_wavelength 0.71073
_diffrn_reflns_av_R_equivalents 0.0691
_diffrn_reflns_av_sigmaI/netI 0.0698
_diffrn_reflns_limit_h_max 56
_diffrn_reflns_limit_h_min -50
_diffrn_reflns_limit_k_max 19
_diffrn_reflns_limit_k_min -19
_diffrn_reflns_limit_l_max 20
_diffrn_reflns_limit_l_min -17
_diffrn_reflns_number 34999
_diffrn_reflns_theta_full 25.00
_diffrn_reflns_theta_max 25.00
_diffrn_reflns_theta_min 0.92
_diffrn_standards_decay_% 0
_diffrn_standards_interval_count 0
_diffrn_standards_interval_time 0
_diffrn_standards_number 0
_exptl_absorpt_coefficient_mu 0.372
_exptl_absorpt_correction_T_max 1.0000
_exptl_absorpt_correction_T_min 0.6700
_exptl_absorpt_correction_type empirical
_exptl_absorpt_process_details 'SADABS (Sheldrick, 1996)'
_exptl_crystal_colour brown
_exptl_crystal_density_diffrn 1.262
_exptl_crystal_density_method 'not measured'
_exptl_crystal_description block
_exptl_crystal_F_000 4944
_exptl_crystal_size_max 0.2800
_exptl_crystal_size_mid 0.2200
_exptl_crystal_size_min 0.2000
_platon_squeeze_details ' ?'
_refine_diff_density_max 0.674
_refine_diff_density_min -1.363
_refine_diff_density_rms 0.087
_refine_ls_extinction_method none
_refine_ls_goodness_of_fit_ref 1.175
_refine_ls_hydrogen_treatment constr
_refine_ls_matrix_type full
_refine_ls_number_parameters 786
_refine_ls_number_reflns 10994
_refine_ls_number_restraints 0
_refine_ls_restrained_S_all 1.175
_refine_ls_R_factor_gt 0.0974
_refine_ls_shift/su_max 0.024
_refine_ls_shift/su_mean 0.004
_refine_ls_structure_factor_coef Fsqd
_refine_ls_weighting_details 'calc w=1/[\s^2^(Fo^2^)+(0.0864P)^2^+58.6397P] where P=(Fo^2^+2Fc^2^)/3'
_refine_ls_weighting_scheme calc
_refine_ls_wR_factor_gt 0.2313
_refine_ls_wR_factor_ref 0.2436
_reflns_number_gt 9129
_reflns_number_total 10994
_reflns_threshold_expression >2sigma(I)
_cod_data_source_file c2cy20028g.txt
_cod_data_source_block Ni6
_cod_depositor_comments
;
The following automatic conversions were performed:

data item '_symmetry_cell_setting' value 'Monoclinic' was changed to
'monoclinic' in accordance with the
/home/saulius/struct/COD-crude-data/automatic-downloads/DataCite-retrospective/RSC/depositions/lib/dictionaries/cif_core.dic
dictionary named 'cif_core.dic' version 2.4.2 last updated on
2011-04-26.

Automatic conversion script
Id: cif_fix_values 6909 2019-04-08 15:41:33Z antanas 
;
_cod_original_cell_volume 12503(4)
_cod_original_sg_symbol_H-M C2/c
_cod_database_code 1556315
_refine_ls_r_factor_ref 0.1155

loop_
_symmetry_equiv_pos_as_xyz
'x, y, z'
'-x, y, -z+1/2'
'x+1/2, y+1/2, z'
'-x+1/2, y+1/2, -z+1/2'
'-x, -y, -z'
'x, -y, z-1/2'
'-x+1/2, -y+1/2, -z'
'x+1/2, -y+1/2, z-1/2'

loop_
_atom_site_label
_atom_site_type_symbol
_atom_site_fract_x
_atom_site_fract_y
_atom_site_fract_z
_atom_site_U_iso_or_equiv
_atom_site_adp_type
_atom_site_occupancy
_atom_site_symmetry_multiplicity
_atom_site_calc_flag
_atom_site_refinement_flags
Ni2 Ni 0.2500 0.7500 0.0000 0.0286(2) Uani 1 2 d S
F4 F 0.25194(6) 0.80284(17) 0.17760(18) 0.0375(7) Uani 1 1 d .
F3 F 0.18445(7) 0.59312(19) 0.04538(18) 0.0417(8) Uani 1 1 d .
Ni1 Ni 0.0000 0.24959(6) 0.2500 0.0360(3) Uani 1 2 d S
O2 O 0.26888(7) 0.67047(19) 0.0765(2) 0.0275(7) Uani 1 1 d .
O1 O 0.03708(7) 0.2549(2) 0.3334(2) 0.0344(8) Uani 1 1 d .
F1 F 0.00601(7) 0.3244(2) 0.0141(2) 0.0518(9) Uani 1 1 d .
F2 F -0.00221(8) 0.0892(2) 0.1607(2) 0.0540(9) Uani 1 1 d .
N2 N 0.21495(9) 0.7375(2) 0.0317(2) 0.0259(9) Uani 1 1 d .
N1 N 0.01906(9) 0.2452(3) 0.1684(2) 0.0316(10) Uani 1 1 d .
C1 C 0.06098(10) 0.2939(3) 0.3290(3) 0.0276(10) Uani 1 1 d .
C2 C 0.08351(10) 0.3193(3) 0.4040(3) 0.0266(10) Uani 1 1 d .
C75 C 0.21752(10) 0.7011(3) 0.1085(3) 0.0267(10) Uani 1 1 d .
C41 C 0.29783(10) 0.6599(3) 0.1153(3) 0.0263(10) Uani 1 1 d .
C46 C 0.32044(10) 0.6960(3) 0.0897(3) 0.0262(10) Uani 1 1 d .
C7 C 0.04538(10) 0.2774(3) 0.1773(3) 0.0268(10) Uani 1 1 d .
H7A H 0.0514 0.2796 0.1303 0.032 Uiso 1 1 calc R
C3 C 0.10851(10) 0.3609(3) 0.4001(3) 0.0263(10) Uani 1 1 d .
H3A H 0.1233 0.3784 0.4504 0.032 Uiso 1 1 calc R
C8 C 0.07956(10) 0.2998(3) 0.4858(3) 0.0287(11) Uani 1 1 d .
H8A H 0.0619 0.2617 0.4716 0.034 Uiso 1 1 calc R
C34 C 0.00323(11) 0.2074(3) 0.0911(3) 0.0323(11) Uani 1 1 d .
C79 C 0.23869(11) 0.7052(3) 0.2578(3) 0.0330(11) Uani 1 1 d .
H79A H 0.2513 0.7315 0.3066 0.040 Uiso 1 1 calc R
C49 C 0.39389(11) 0.6166(3) 0.2509(3) 0.0302(11) Uani 1 1 d .
H49A H 0.4055 0.6513 0.2247 0.036 Uiso 1 1 calc R
C48 C 0.28422(10) 0.5567(3) 0.2074(3) 0.0260(10) Uani 1 1 d .
H48A H 0.2646 0.5868 0.1845 0.031 Uiso 1 1 calc R
C45 C 0.35124(10) 0.6819(3) 0.1334(3) 0.0280(10) Uani 1 1 d .
H45A H 0.3659 0.7063 0.1145 0.034 Uiso 1 1 calc R
C63 C 0.40349(10) 0.6438(3) 0.3412(3) 0.0290(11) Uani 1 1 d .
C22 C 0.13994(11) 0.5170(3) 0.3514(3) 0.0313(11) Uani 1 1 d .
C4 C 0.11327(10) 0.3787(3) 0.3259(3) 0.0267(10) Uani 1 1 d .
C50 C 0.27978(11) 0.4742(3) 0.1629(3) 0.0279(10) Uani 1 1 d .
C80 C 0.23596(11) 0.7356(3) 0.1823(3) 0.0317(11) Uani 1 1 d .
C43 C 0.33809(10) 0.5962(3) 0.2265(3) 0.0284(10) Uani 1 1 d .
H43A H 0.3442 0.5617 0.2736 0.034 Uiso 1 1 calc R
C9 C 0.14172(10) 0.4266(3) 0.3295(3) 0.0280(11) Uani 1 1 d .
H9A H 0.1589 0.4021 0.3754 0.034 Uiso 1 1 calc R
C28 C 0.14960(10) 0.4182(3) 0.2516(3) 0.0294(11) Uani 1 1 d .
C77 C 0.20429(12) 0.5964(3) 0.1908(3) 0.0388(13) Uani 1 1 d .
H77A H 0.1934 0.5481 0.1934 0.047 Uiso 1 1 calc R
C42 C 0.30752(10) 0.6067(3) 0.1853(3) 0.0263(10) Uani 1 1 d .
C10 C 0.07060(10) 0.3733(3) 0.5268(3) 0.0317(11) Uani 1 1 d .
C64 C 0.38824(11) 0.7068(3) 0.3655(3) 0.0358(12) Uani 1 1 d .
H64A H 0.3703 0.7289 0.3267 0.043 Uiso 1 1 calc R
C5 C 0.09183(11) 0.3516(3) 0.2536(3) 0.0278(10) Uani 1 1 d .
H5A H 0.0947 0.3614 0.2026 0.033 Uiso 1 1 calc R
C6 C 0.06568(10) 0.3095(3) 0.2539(3) 0.0266(10) Uani 1 1 d .
C52 C 0.30008(13) 0.3460(3) 0.1380(3) 0.0396(13) Uani 1 1 d .
H52A H 0.3168 0.3097 0.1496 0.048 Uiso 1 1 calc R
C44 C 0.36058(10) 0.6331(3) 0.2034(3) 0.0277(10) Uani 1 1 d .
C51 C 0.30371(12) 0.4200(3) 0.1769(3) 0.0347(12) Uani 1 1 d .
H51A H 0.3230 0.4348 0.2143 0.042 Uiso 1 1 calc R
C76 C 0.20222(11) 0.6299(3) 0.1160(3) 0.0331(11) Uani 1 1 d .
C39 C -0.00778(12) 0.1283(3) 0.0882(3) 0.0394(13) Uani 1 1 d .
C69 C 0.40160(11) 0.5288(3) 0.2393(3) 0.0355(12) Uani 1 1 d .
C47 C 0.18748(11) 0.7593(3) -0.0148(3) 0.0286(11) Uani 1 1 d .
H47 H 0.1715 0.7436 0.0035 0.034 Uiso 1 1 calc R
C58 C 0.27769(12) 0.4815(3) 0.3281(3) 0.0333(11) Uani 1 1 d .
H58A H 0.2655 0.4431 0.2896 0.040 Uiso 1 1 calc R
C33 C 0.13365(11) 0.4611(3) 0.1800(3) 0.0341(12) Uani 1 1 d .
H33A H 0.1179 0.4972 0.1802 0.041 Uiso 1 1 calc R
C15 C 0.06878(13) 0.3655(4) 0.6050(4) 0.0460(14) Uani 1 1 d .
H15A H 0.0757 0.3164 0.6352 0.055 Uiso 1 1 calc R
C53 C 0.27248(14) 0.3235(4) 0.0823(4) 0.0486(15) Uani 1 1 d .
H53A H 0.2700 0.2719 0.0554 0.058 Uiso 1 1 calc R
C57 C 0.29065(11) 0.5465(3) 0.3000(3) 0.0299(11) Uani 1 1 d .
C78 C 0.22259(12) 0.6348(3) 0.2624(3) 0.0394(13) Uani 1 1 d .
H78A H 0.2242 0.6130 0.3147 0.047 Uiso 1 1 calc R
C17 C 0.12992(11) 0.2809(4) 0.6053(3) 0.0412(13) Uani 1 1 d .
H17A H 0.1293 0.3365 0.6210 0.049 Uiso 1 1 calc R
C68 C 0.42970(12) 0.6131(3) 0.4006(3) 0.0385(12) Uani 1 1 d .
H68A H 0.4404 0.5701 0.3859 0.046 Uiso 1 1 calc R
C21 C 0.10812(13) 0.1690(4) 0.5168(4) 0.0452(14) Uani 1 1 d .
H21A H 0.0921 0.1461 0.4722 0.054 Uiso 1 1 calc R
C35 C -0.00349(12) 0.2460(4) 0.0147(3) 0.0398(13) Uani 1 1 d .
C29 C 0.17285(12) 0.3675(3) 0.2505(4) 0.0399(13) Uani 1 1 d .
H29A H 0.1841 0.3378 0.2987 0.048 Uiso 1 1 calc R
C27 C 0.16613(13) 0.5634(4) 0.3740(4) 0.0463(14) Uani 1 1 d .
H27A H 0.1848 0.5384 0.3786 0.056 Uiso 1 1 calc R
C16 C 0.10643(11) 0.2498(3) 0.5397(3) 0.0341(12) Uani 1 1 d .
C59 C 0.28227(15) 0.4720(4) 0.4108(4) 0.0469(15) Uani 1 1 d .
H59A H 0.2731 0.4273 0.4284 0.056 Uiso 1 1 calc R
C70 C 0.39429(12) 0.4638(3) 0.2807(4) 0.0486(15) Uani 1 1 d .
H70A H 0.3856 0.4751 0.3216 0.058 Uiso 1 1 calc R
C67 C 0.44046(13) 0.6438(4) 0.4802(3) 0.0465(15) Uani 1 1 d .
H67A H 0.4583 0.6215 0.5192 0.056 Uiso 1 1 calc R
C31 C 0.16373(14) 0.4009(4) 0.1083(4) 0.0514(16) Uani 1 1 d .
H31A H 0.1685 0.3946 0.0595 0.062 Uiso 1 1 calc R
C65 C 0.39883(14) 0.7375(4) 0.4449(4) 0.0455(14) Uani 1 1 d .
H65A H 0.3880 0.7798 0.4602 0.055 Uiso 1 1 calc R
C66 C 0.42545(14) 0.7067(4) 0.5032(4) 0.0482(15) Uani 1 1 d .
H66A H 0.4330 0.7286 0.5574 0.058 Uiso 1 1 calc R
C61 C 0.31207(16) 0.5925(4) 0.4404(4) 0.0562(17) Uani 1 1 d .
H61A H 0.3236 0.6319 0.4791 0.067 Uiso 1 1 calc R
C71 C 0.39923(15) 0.3836(4) 0.2644(5) 0.0620(19) Uani 1 1 d .
H71A H 0.3943 0.3403 0.2942 0.074 Uiso 1 1 calc R
C38 C -0.02387(14) 0.0898(4) 0.0162(4) 0.0521(16) Uani 1 1 d .
H38A H -0.0311 0.0357 0.0171 0.063 Uiso 1 1 calc R
C60 C 0.29987(16) 0.5263(4) 0.4681(4) 0.0578(17) Uani 1 1 d .
H60A H 0.3036 0.5186 0.5253 0.069 Uiso 1 1 calc R
C23 C 0.11353(13) 0.5548(3) 0.3492(4) 0.0423(13) Uani 1 1 d .
H23A H 0.0954 0.5238 0.3352 0.051 Uiso 1 1 calc R
C36 C -0.01969(13) 0.2082(4) -0.0593(4) 0.0513(16) Uani 1 1 d .
H36A H -0.0239 0.2364 -0.1102 0.062 Uiso 1 1 calc R
C62 C 0.30784(13) 0.6023(3) 0.3580(3) 0.0403(13) Uani 1 1 d .
H62A H 0.3168 0.6476 0.3407 0.048 Uiso 1 1 calc R
C24 C 0.11307(15) 0.6374(4) 0.3670(4) 0.0577(17) Uani 1 1 d .
H24A H 0.0948 0.6625 0.3658 0.069 Uiso 1 1 calc R
C37 C -0.02943(14) 0.1298(4) -0.0576(4) 0.0580(18) Uani 1 1 d .
H37A H -0.0402 0.1027 -0.1079 0.070 Uiso 1 1 calc R
C55 C 0.24842(14) 0.3773(4) 0.0661(4) 0.0577(18) Uani 1 1 d .
H55A H 0.2293 0.3629 0.0271 0.069 Uiso 1 1 calc R
C56 C 0.25210(12) 0.4521(3) 0.1065(4) 0.0430(14) Uani 1 1 d .
H56A H 0.2354 0.4883 0.0953 0.052 Uiso 1 1 calc R
C13 C 0.04696(15) 0.4999(4) 0.5956(4) 0.0578(18) Uani 1 1 d .
H13A H 0.0385 0.5423 0.6185 0.069 Uiso 1 1 calc R
C30 C 0.17982(14) 0.3597(4) 0.1785(4) 0.0482(15) Uani 1 1 d .
H30A H 0.1960 0.3253 0.1784 0.058 Uiso 1 1 calc R
C32 C 0.14042(13) 0.4517(4) 0.1088(4) 0.0439(14) Uani 1 1 d .
H32A H 0.1290 0.4804 0.0601 0.053 Uiso 1 1 calc R
C14 C 0.05724(14) 0.4271(4) 0.6398(4) 0.0537(17) Uani 1 1 d .
H14A H 0.0562 0.4204 0.6934 0.064 Uiso 1 1 calc R
C11 C 0.06120(14) 0.4458(4) 0.4854(4) 0.0490(15) Uani 1 1 d .
H11A H 0.0628 0.4534 0.4325 0.059 Uiso 1 1 calc R
C26 C 0.16509(15) 0.6460(4) 0.3898(4) 0.0545(16) Uani 1 1 d .
H26A H 0.1830 0.6777 0.4035 0.065 Uiso 1 1 calc R
C19 C 0.15625(16) 0.1537(6) 0.6251(5) 0.070(2) Uani 1 1 d .
H19A H 0.1734 0.1214 0.6541 0.084 Uiso 1 1 calc R
C18 C 0.15433(14) 0.2327(5) 0.6488(4) 0.0594(19) Uani 1 1 d .
H18A H 0.1698 0.2546 0.6953 0.071 Uiso 1 1 calc R
C25 C 0.13885(15) 0.6828(4) 0.3862(4) 0.0536(16) Uani 1 1 d .
H25A H 0.1385 0.7397 0.3970 0.064 Uiso 1 1 calc R
C12 C 0.04924(16) 0.5087(4) 0.5201(4) 0.0585(18) Uani 1 1 d .
H12A H 0.0427 0.5581 0.4902 0.070 Uiso 1 1 calc R
C73 C 0.4190(3) 0.4293(6) 0.1648(7) 0.135(5) Uani 1 1 d .
H73A H 0.4277 0.4168 0.1243 0.162 Uiso 1 1 calc R
C72 C 0.4109(2) 0.3678(5) 0.2072(6) 0.089(3) Uani 1 1 d .
H72A H 0.4137 0.3124 0.1948 0.107 Uiso 1 1 calc R
C74 C 0.4140(2) 0.5111(5) 0.1823(5) 0.094(3) Uani 1 1 d .
H74A H 0.4196 0.5543 0.1535 0.112 Uiso 1 1 calc R
C20 C 0.13336(19) 0.1209(5) 0.5592(5) 0.068(2) Uani 1 1 d .
H20A H 0.1347 0.0659 0.5426 0.082 Uiso 1 1 calc R

loop_
_atom_site_aniso_label
_atom_site_aniso_U_11
_atom_site_aniso_U_22
_atom_site_aniso_U_33
_atom_site_aniso_U_23
_atom_site_aniso_U_13
_atom_site_aniso_U_12
Ni2 0.0254(4) 0.0320(5) 0.0278(5) 0.0054(4) 0.0084(4) 0.0024(4)
F4 0.0389(16) 0.0321(15) 0.0357(17) -0.0043(13) 0.0057(13) -0.0051(13)
F3 0.0405(17) 0.0457(18) 0.0319(17) 0.0035(14) 0.0037(14) -0.0135(14)
Ni1 0.0311(5) 0.0449(6) 0.0294(5) 0.000 0.0073(4) 0.000
O2 0.0198(15) 0.0318(18) 0.0275(18) 0.0068(15) 0.0041(13) 0.0007(13)
O1 0.0289(17) 0.048(2) 0.0220(18) 0.0039(16) 0.0038(14) -0.0100(16)
F1 0.053(2) 0.059(2) 0.0337(19) 0.0082(16) 0.0027(15) -0.0087(17)
F2 0.068(2) 0.0430(19) 0.050(2) 0.0003(17) 0.0188(18) -0.0123(17)
N2 0.029(2) 0.025(2) 0.022(2) 0.0060(17) 0.0073(17) 0.0011(16)
N1 0.034(2) 0.038(2) 0.017(2) 0.0008(18) 0.0017(17) -0.0069(19)
C1 0.027(2) 0.028(2) 0.024(3) -0.001(2) 0.005(2) 0.003(2)
C2 0.022(2) 0.029(2) 0.028(3) -0.001(2) 0.008(2) 0.0036(19)
C75 0.023(2) 0.029(2) 0.029(3) 0.007(2) 0.008(2) 0.0032(19)
C41 0.028(2) 0.027(2) 0.022(2) -0.002(2) 0.008(2) -0.004(2)
C46 0.026(2) 0.026(2) 0.024(2) 0.005(2) 0.0049(19) -0.0002(19)
C7 0.028(2) 0.028(2) 0.022(2) 0.003(2) 0.005(2) 0.003(2)
C3 0.018(2) 0.029(2) 0.026(3) -0.004(2) 0.0004(19) -0.0010(19)
C8 0.021(2) 0.041(3) 0.021(2) -0.001(2) 0.0037(19) -0.005(2)
C34 0.028(2) 0.043(3) 0.026(3) -0.006(2) 0.010(2) -0.006(2)
C79 0.029(2) 0.038(3) 0.027(3) 0.000(2) 0.004(2) 0.005(2)
C49 0.027(2) 0.033(3) 0.028(3) 0.004(2) 0.007(2) -0.003(2)
C48 0.028(2) 0.025(2) 0.023(3) 0.001(2) 0.008(2) 0.000(2)
C45 0.028(2) 0.029(2) 0.027(3) 0.000(2) 0.010(2) -0.004(2)
C63 0.026(2) 0.034(3) 0.023(3) 0.006(2) 0.003(2) -0.002(2)
C22 0.031(3) 0.038(3) 0.023(3) 0.005(2) 0.007(2) -0.003(2)
C4 0.023(2) 0.030(2) 0.026(3) 0.003(2) 0.0065(19) 0.001(2)
C50 0.034(3) 0.029(3) 0.021(2) 0.004(2) 0.011(2) -0.005(2)
C80 0.029(2) 0.037(3) 0.029(3) -0.001(2) 0.010(2) 0.000(2)
C43 0.029(2) 0.030(2) 0.022(3) 0.006(2) 0.004(2) 0.000(2)
C9 0.022(2) 0.032(3) 0.026(3) 0.001(2) 0.0031(19) 0.002(2)
C28 0.024(2) 0.032(3) 0.032(3) -0.004(2) 0.008(2) -0.005(2)
C77 0.034(3) 0.044(3) 0.041(3) 0.016(3) 0.015(2) 0.002(2)
C42 0.027(2) 0.027(2) 0.025(3) 0.001(2) 0.008(2) -0.001(2)
C10 0.024(2) 0.045(3) 0.026(3) -0.005(2) 0.008(2) -0.005(2)
C64 0.029(2) 0.039(3) 0.037(3) 0.005(2) 0.008(2) 0.003(2)
C5 0.036(3) 0.023(2) 0.025(3) 0.000(2) 0.011(2) 0.003(2)
C6 0.025(2) 0.030(2) 0.022(2) 0.002(2) 0.0057(19) 0.003(2)
C52 0.045(3) 0.036(3) 0.035(3) 0.000(2) 0.010(2) 0.011(2)
C44 0.026(2) 0.029(2) 0.023(3) 0.000(2) 0.003(2) -0.003(2)
C51 0.034(3) 0.039(3) 0.026(3) -0.001(2) 0.004(2) 0.001(2)
C76 0.028(2) 0.043(3) 0.024(3) 0.003(2) 0.004(2) 0.000(2)
C39 0.038(3) 0.045(3) 0.038(3) -0.003(3) 0.016(2) -0.002(2)
C69 0.028(2) 0.040(3) 0.032(3) 0.002(2) 0.002(2) 0.003(2)
C47 0.031(2) 0.031(3) 0.025(3) 0.000(2) 0.011(2) -0.003(2)
C58 0.043(3) 0.031(3) 0.027(3) 0.001(2) 0.013(2) 0.002(2)
C33 0.027(2) 0.040(3) 0.036(3) -0.001(2) 0.013(2) 0.002(2)
C15 0.048(3) 0.058(4) 0.033(3) -0.003(3) 0.015(3) -0.004(3)
C53 0.054(4) 0.041(3) 0.043(4) -0.014(3) 0.007(3) -0.001(3)
C57 0.033(3) 0.031(3) 0.030(3) 0.004(2) 0.016(2) 0.006(2)
C78 0.039(3) 0.050(3) 0.027(3) 0.012(3) 0.008(2) 0.008(3)
C17 0.027(3) 0.059(4) 0.035(3) 0.014(3) 0.008(2) 0.003(3)
C68 0.035(3) 0.042(3) 0.035(3) 0.003(3) 0.007(2) 0.003(2)
C21 0.048(3) 0.057(4) 0.030(3) 0.007(3) 0.014(3) 0.011(3)
C35 0.036(3) 0.050(3) 0.032(3) 0.000(3) 0.009(2) 0.000(3)
C29 0.034(3) 0.038(3) 0.049(4) 0.003(3) 0.015(3) 0.000(2)
C27 0.041(3) 0.044(3) 0.047(4) 0.000(3) 0.008(3) -0.011(3)
C16 0.032(3) 0.043(3) 0.032(3) 0.007(2) 0.016(2) 0.001(2)
C59 0.075(4) 0.038(3) 0.038(3) 0.006(3) 0.033(3) 0.000(3)
C70 0.028(3) 0.043(3) 0.069(4) 0.008(3) 0.010(3) 0.002(2)
C67 0.042(3) 0.054(4) 0.029(3) 0.007(3) -0.005(2) 0.001(3)
C31 0.048(3) 0.068(4) 0.047(4) -0.017(3) 0.028(3) -0.024(3)
C65 0.050(3) 0.050(3) 0.037(3) -0.001(3) 0.015(3) 0.006(3)
C66 0.056(4) 0.054(4) 0.031(3) -0.004(3) 0.011(3) -0.001(3)
C61 0.073(4) 0.062(4) 0.037(4) -0.016(3) 0.024(3) -0.019(4)
C71 0.051(4) 0.042(4) 0.083(5) -0.003(4) 0.011(4) 0.001(3)
C38 0.049(3) 0.049(4) 0.048(4) -0.026(3) 0.005(3) -0.006(3)
C60 0.082(5) 0.068(4) 0.027(3) 0.003(3) 0.024(3) -0.006(4)
C23 0.038(3) 0.031(3) 0.054(4) -0.007(3) 0.012(3) -0.006(2)
C36 0.045(3) 0.075(5) 0.030(3) -0.010(3) 0.008(3) 0.005(3)
C62 0.050(3) 0.042(3) 0.033(3) -0.003(3) 0.018(3) -0.003(3)
C24 0.055(4) 0.050(4) 0.067(5) -0.006(3) 0.020(3) 0.000(3)
C37 0.049(4) 0.068(4) 0.045(4) -0.028(4) 0.000(3) -0.004(3)
C55 0.037(3) 0.054(4) 0.065(5) -0.018(3) -0.003(3) -0.008(3)
C56 0.034(3) 0.034(3) 0.053(4) -0.006(3) 0.005(3) 0.002(2)
C13 0.059(4) 0.066(4) 0.056(4) -0.026(4) 0.029(3) 0.002(3)
C30 0.048(3) 0.048(3) 0.058(4) -0.006(3) 0.030(3) 0.007(3)
C32 0.042(3) 0.053(3) 0.037(3) 0.006(3) 0.014(3) -0.008(3)
C14 0.050(4) 0.071(4) 0.046(4) -0.020(3) 0.024(3) -0.010(3)
C11 0.055(4) 0.053(4) 0.042(3) -0.001(3) 0.020(3) 0.011(3)
C26 0.058(4) 0.041(3) 0.056(4) 0.002(3) 0.008(3) -0.015(3)
C19 0.054(4) 0.109(7) 0.058(5) 0.055(5) 0.033(4) 0.041(4)
C18 0.036(3) 0.097(6) 0.043(4) 0.030(4) 0.011(3) 0.006(3)
C25 0.069(4) 0.036(3) 0.050(4) -0.006(3) 0.013(3) -0.005(3)
C12 0.072(4) 0.048(4) 0.062(5) 0.000(3) 0.032(4) 0.022(3)
C73 0.263(16) 0.081(7) 0.115(9) 0.009(6) 0.133(10) 0.050(8)
C72 0.122(8) 0.050(5) 0.085(6) -0.016(5) 0.024(6) 0.017(5)
C74 0.167(9) 0.063(5) 0.080(6) 0.021(4) 0.079(6) 0.050(6)
C20 0.091(6) 0.068(5) 0.062(5) 0.024(4) 0.046(5) 0.039(4)

loop_
_atom_type_symbol
_atom_type_description
_atom_type_scat_dispersion_real
_atom_type_scat_dispersion_imag
_atom_type_scat_source
C C 0.0033 0.0016 'International Tables Vol C Tables 4.2.6.8 and 6.1.1.4'
H H 0.0000 0.0000 'International Tables Vol C Tables 4.2.6.8 and 6.1.1.4'
N N 0.0061 0.0033 'International Tables Vol C Tables 4.2.6.8 and 6.1.1.4'
O O 0.0106 0.0060 'International Tables Vol C Tables 4.2.6.8 and 6.1.1.4'
F F 0.0171 0.0103 'International Tables Vol C Tables 4.2.6.8 and 6.1.1.4'
Ni Ni 0.3393 1.1124 'International Tables Vol C Tables 4.2.6.8 and 6.1.1.4'

loop_
_geom_angle_atom_site_label_1
_geom_angle_atom_site_label_2
_geom_angle_atom_site_label_3
_geom_angle
_geom_angle_site_symmetry_1
_geom_angle_site_symmetry_3
O2 Ni2 O2 180.00(14) 7_565 .
O2 Ni2 N2 91.64(15) 7_565 .
O2 Ni2 N2 88.36(14) . .
O2 Ni2 N2 88.36(14) 7_565 7_565
O2 Ni2 N2 91.64(15) . 7_565
N2 Ni2 N2 180.0(3) . 7_565
O1 Ni1 O1 174.6(2) 2 .
O1 Ni1 N1 90.89(16) 2 2
O1 Ni1 N1 89.31(16) . 2
O1 Ni1 N1 89.31(16) 2 .
O1 Ni1 N1 90.89(16) . .
N1 Ni1 N1 175.7(3) 2 .
C41 O2 Ni2 128.2(3) . .
C1 O1 Ni1 125.2(3) . .
C47 N2 C75 115.5(4) . .
C47 N2 Ni2 124.1(3) . .
C75 N2 Ni2 120.4(3) . .
C7 N1 C34 116.9(4) . .
C7 N1 Ni1 124.6(3) . .
C34 N1 Ni1 118.5(3) . .
O1 C1 C6 123.3(4) . .
O1 C1 C2 118.2(4) . .
C6 C1 C2 118.5(4) . .
C3 C2 C1 118.7(4) . .
C3 C2 C8 122.0(4) . .
C1 C2 C8 119.4(4) . .
C80 C75 C76 115.5(4) . .
C80 C75 N2 120.7(4) . .
C76 C75 N2 123.7(4) . .
O2 C41 C46 123.4(4) . .
O2 C41 C42 119.0(4) . .
C46 C41 C42 117.5(4) . .
C45 C46 C41 121.0(4) . .
C45 C46 C47 118.1(4) . 7_565
C41 C46 C47 120.6(4) . 7_565
N1 C7 C6 123.9(4) . .
N1 C7 H7A 118.1 . .
C6 C7 H7A 118.1 . .
C2 C3 C4 123.7(4) . .
C2 C3 H3A 118.2 . .
C4 C3 H3A 118.2 . .
C2 C8 C16 109.6(4) . .
C2 C8 C10 114.1(4) . .
C16 C8 C10 116.3(4) . .
C2 C8 H8A 105.2 . .
C16 C8 H8A 105.2 . .
C10 C8 H8A 105.2 . .
C39 C34 C35 115.3(5) . .
C39 C34 N1 120.4(5) . .
C35 C34 N1 124.3(5) . .
C80 C79 C78 118.9(5) . .
C80 C79 H79A 120.6 . .
C78 C79 H79A 120.6 . .
C69 C49 C44 110.3(4) . .
C69 C49 C63 114.3(4) . .
C44 C49 C63 112.5(4) . .
C69 C49 H49A 106.4 . .
C44 C49 H49A 106.4 . .
C63 C49 H49A 106.4 . .
C42 C48 C50 109.4(4) . .
C42 C48 C57 114.9(4) . .
C50 C48 C57 111.9(4) . .
C42 C48 H48A 106.7 . .
C50 C48 H48A 106.7 . .
C57 C48 H48A 106.7 . .
C44 C45 C46 121.3(4) . .
C44 C45 H45A 119.4 . .
C46 C45 H45A 119.4 . .
C68 C63 C64 117.4(5) . .
C68 C63 C49 121.2(5) . .
C64 C63 C49 121.1(4) . .
C23 C22 C27 118.2(5) . .
C23 C22 C9 123.4(4) . .
C27 C22 C9 118.4(5) . .
C5 C4 C3 117.4(4) . .
C5 C4 C9 123.8(4) . .
C3 C4 C9 118.8(4) . .
C56 C50 C51 118.1(5) . .
C56 C50 C48 121.1(4) . .
C51 C50 C48 120.8(4) . .
F4 C80 C79 119.0(5) . .
F4 C80 C75 117.4(4) . .
C79 C80 C75 123.6(5) . .
C42 C43 C44 124.2(5) . .
C42 C43 H43A 117.9 . .
C44 C43 H43A 117.9 . .
C28 C9 C22 110.9(4) . .
C28 C9 C4 113.4(4) . .
C22 C9 C4 112.2(4) . .
C28 C9 H9A 106.6 . .
C22 C9 H9A 106.6 . .
C4 C9 H9A 106.6 . .
C29 C28 C33 118.6(5) . .
C29 C28 C9 120.3(5) . .
C33 C28 C9 121.1(4) . .
C76 C77 C78 118.5(5) . .
C76 C77 H77A 120.7 . .
C78 C77 H77A 120.7 . .
C43 C42 C41 118.8(4) . .
C43 C42 C48 121.5(4) . .
C41 C42 C48 119.4(4) . .
C11 C10 C15 117.9(5) . .
C11 C10 C8 121.8(5) . .
C15 C10 C8 120.0(5) . .
C65 C64 C63 121.1(5) . .
C65 C64 H64A 119.4 . .
C63 C64 H64A 119.4 . .
C4 C5 C6 121.3(4) . .
C4 C5 H5A 119.4 . .
C6 C5 H5A 119.4 . .
C1 C6 C5 120.4(4) . .
C1 C6 C7 120.8(4) . .
C5 C6 C7 118.6(4) . .
C51 C52 C53 120.5(5) . .
C51 C52 H52A 119.7 . .
C53 C52 H52A 119.7 . .
C45 C44 C43 117.0(4) . .
C45 C44 C49 121.9(4) . .
C43 C44 C49 121.0(4) . .
C52 C51 C50 121.5(5) . .
C52 C51 H51A 119.2 . .
C50 C51 H51A 119.2 . .
F3 C76 C77 119.3(5) . .
F3 C76 C75 117.5(4) . .
C77 C76 C75 123.2(5) . .
F2 C39 C38 119.7(5) . .
F2 C39 C34 117.2(5) . .
C38 C39 C34 123.1(6) . .
C74 C69 C70 117.7(6) . .
C74 C69 C49 119.3(5) . .
C70 C69 C49 122.8(5) . .
N2 C47 C46 126.0(4) . 7_565
N2 C47 H47 117.0 . .
C46 C47 H47 117.0 7_565 .
C59 C58 C57 121.1(5) . .
C59 C58 H58A 119.5 . .
C57 C58 H58A 119.5 . .
C32 C33 C28 120.9(5) . .
C32 C33 H33A 119.5 . .
C28 C33 H33A 119.5 . .
C14 C15 C10 121.6(6) . .
C14 C15 H15A 119.2 . .
C10 C15 H15A 119.2 . .
C52 C53 C55 118.9(5) . .
C52 C53 H53A 120.5 . .
C55 C53 H53A 120.5 . .
C62 C57 C58 117.8(5) . .
C62 C57 C48 122.5(4) . .
C58 C57 C48 119.7(4) . .
C77 C78 C79 120.2(5) . .
C77 C78 H78A 119.9 . .
C79 C78 H78A 119.9 . .
C16 C17 C18 121.2(6) . .
C16 C17 H17A 119.4 . .
C18 C17 H17A 119.4 . .
C67 C68 C63 121.7(5) . .
C67 C68 H68A 119.1 . .
C63 C68 H68A 119.1 . .
C16 C21 C20 120.4(6) . .
C16 C21 H21A 119.8 . .
C20 C21 H21A 119.8 . .
F1 C35 C36 119.4(5) . .
F1 C35 C34 117.8(5) . .
C36 C35 C34 122.8(6) . .
C28 C29 C30 119.9(5) . .
C28 C29 H29A 120.0 . .
C30 C29 H29A 120.0 . .
C26 C27 C22 120.0(6) . .
C26 C27 H27A 120.0 . .
C22 C27 H27A 120.0 . .
C17 C16 C21 118.4(5) . .
C17 C16 C8 124.5(5) . .
C21 C16 C8 116.9(5) . .
C60 C59 C58 120.9(5) . .
C60 C59 H59A 119.5 . .
C58 C59 H59A 119.5 . .
C71 C70 C69 122.1(7) . .
C71 C70 H70A 118.9 . .
C69 C70 H70A 118.9 . .
C66 C67 C68 120.4(5) . .
C66 C67 H67A 119.8 . .
C68 C67 H67A 119.8 . .
C30 C31 C32 119.3(6) . .
C30 C31 H31A 120.3 . .
C32 C31 H31A 120.3 . .
C64 C65 C66 120.6(5) . .
C64 C65 H65A 119.7 . .
C66 C65 H65A 119.7 . .
C67 C66 C65 118.7(6) . .
C67 C66 H66A 120.6 . .
C65 C66 H66A 120.6 . .
C62 C61 C60 121.3(6) . .
C62 C61 H61A 119.4 . .
C60 C61 H61A 119.4 . .
C72 C71 C70 119.1(8) . .
C72 C71 H71A 120.5 . .
C70 C71 H71A 120.5 . .
C39 C38 C37 119.5(6) . .
C39 C38 H38A 120.3 . .
C37 C38 H38A 120.2 . .
C59 C60 C61 118.3(6) . .
C59 C60 H60A 120.8 . .
C61 C60 H60A 120.8 . .
C22 C23 C24 120.9(5) . .
C22 C23 H23A 119.6 . .
C24 C23 H23A 119.6 . .
C37 C36 C35 118.7(6) . .
C37 C36 H36A 120.7 . .
C35 C36 H36A 120.7 . .
C61 C62 C57 120.6(5) . .
C61 C62 H62A 119.7 . .
C57 C62 H62A 119.7 . .
C25 C24 C23 120.1(6) . .
C25 C24 H24A 119.9 . .
C23 C24 H24A 119.9 . .
C36 C37 C38 120.6(6) . .
C36 C37 H37A 119.7 . .
C38 C37 H37A 119.7 . .
C53 C55 C56 120.3(5) . .
C53 C55 H55A 119.8 . .
C56 C55 H55A 119.8 . .
C50 C56 C55 120.5(5) . .
C50 C56 H56A 119.7 . .
C55 C56 H56A 119.7 . .
C12 C13 C14 119.0(6) . .
C12 C13 H13A 120.5 . .
C14 C13 H13A 120.5 . .
C31 C30 C29 121.1(5) . .
C31 C30 H30A 119.5 . .
C29 C30 H30A 119.5 . .
C31 C32 C33 120.1(6) . .
C31 C32 H32A 119.9 . .
C33 C32 H32A 119.9 . .
C15 C14 C13 119.7(6) . .
C15 C14 H14A 120.1 . .
C13 C14 H14A 120.1 . .
C10 C11 C12 120.8(6) . .
C10 C11 H11A 119.6 . .
C12 C11 H11A 119.6 . .
C25 C26 C27 121.1(6) . .
C25 C26 H26A 119.4 . .
C27 C26 H26A 119.4 . .
C18 C19 C20 120.0(6) . .
C18 C19 H19A 120.0 . .
C20 C19 H19A 120.0 . .
C19 C18 C17 120.3(7) . .
C19 C18 H18A 119.8 . .
C17 C18 H18A 119.8 . .
C26 C25 C24 119.6(6) . .
C26 C25 H25A 120.2 . .
C24 C25 H25A 120.2 . .
C13 C12 C11 120.8(6) . .
C13 C12 H12A 119.6 . .
C11 C12 H12A 119.6 . .
C72 C73 C74 118.9(8) . .
C72 C73 H73A 120.5 . .
C74 C73 H73A 120.5 . .
C71 C72 C73 121.6(8) . .
C71 C72 H72A 119.2 . .
C73 C72 H72A 119.2 . .
C69 C74 C73 120.5(8) . .
C69 C74 H74A 119.7 . .
C73 C74 H74A 119.7 . .
C19 C20 C21 119.6(7) . .
C19 C20 H20A 120.2 . .
C21 C20 H20A 120.2 . .

loop_
_geom_bond_atom_site_label_1
_geom_bond_atom_site_label_2
_geom_bond_distance
_geom_bond_site_symmetry_2
Ni2 O2 1.847(3) 7_565
Ni2 O2 1.847(3) .
Ni2 N2 1.926(4) .
Ni2 N2 1.926(4) 7_565
F4 C80 1.351(6) .
F3 C76 1.359(6) .
Ni1 O1 1.844(3) 2
Ni1 O1 1.844(3) .
Ni1 N1 1.918(4) 2
Ni1 N1 1.918(4) .
O2 C41 1.309(5) .
O1 C1 1.321(6) .
F1 C35 1.358(6) .
F2 C39 1.348(6) .
N2 C47 1.316(6) .
N2 C75 1.420(6) .
N1 C7 1.309(6) .
N1 C34 1.426(6) .
C1 C6 1.414(7) .
C1 C2 1.425(7) .
C2 C3 1.384(6) .
C2 C8 1.521(7) .
C75 C80 1.390(7) .
C75 C76 1.399(7) .
C41 C46 1.418(6) .
C41 C42 1.430(7) .
C46 C45 1.406(6) .
C46 C47 1.419(7) 7_565
C7 C6 1.438(7) .
C7 H7A 0.9500 .
C3 C4 1.407(7) .
C3 H3A 0.9500 .
C8 C16 1.525(7) .
C8 C10 1.527(7) .
C8 H8A 1.0000 .
C34 C39 1.386(8) .
C34 C35 1.398(8) .
C79 C80 1.360(7) .
C79 C78 1.396(8) .
C79 H79A 0.9500 .
C49 C69 1.510(7) .
C49 C44 1.526(6) .
C49 C63 1.532(7) .
C49 H49A 1.0000 .
C48 C42 1.521(6) .
C48 C50 1.530(7) .
C48 C57 1.532(7) .
C48 H48A 1.0000 .
C45 C44 1.388(7) .
C45 H45A 0.9500 .
C63 C68 1.398(7) .
C63 C64 1.401(7) .
C22 C23 1.380(7) .
C22 C27 1.387(7) .
C22 C9 1.534(7) .
C4 C5 1.381(7) .
C4 C9 1.537(6) .
C50 C56 1.381(7) .
C50 C51 1.389(7) .
C43 C42 1.382(6) .
C43 C44 1.394(7) .
C43 H43A 0.9500 .
C9 C28 1.522(7) .
C9 H9A 1.0000 .
C28 C29 1.380(7) .
C28 C33 1.393(7) .
C77 C76 1.374(7) .
C77 C78 1.390(8) .
C77 H77A 0.9500 .
C10 C11 1.375(8) .
C10 C15 1.389(7) .
C64 C65 1.382(8) .
C64 H64A 0.9500 .
C5 C6 1.415(7) .
C5 H5A 0.9500 .
C52 C51 1.364(7) .
C52 C53 1.375(8) .
C52 H52A 0.9500 .
C51 H51A 0.9500 .
C39 C38 1.367(8) .
C69 C74 1.341(9) .
C69 C70 1.388(8) .
C47 C46 1.419(7) 7_565
C47 H47 0.9500 .
C58 C59 1.376(7) .
C58 C57 1.394(7) .
C58 H58A 0.9500 .
C33 C32 1.384(8) .
C33 H33A 0.9500 .
C15 C14 1.377(8) .
C15 H15A 0.9500 .
C53 C55 1.386(8) .
C53 H53A 0.9500 .
C57 C62 1.389(7) .
C78 H78A 0.9500 .
C17 C16 1.380(8) .
C17 C18 1.383(8) .
C17 H17A 0.9500 .
C68 C67 1.385(8) .
C68 H68A 0.9500 .
C21 C16 1.388(8) .
C21 C20 1.404(9) .
C21 H21A 0.9500 .
C35 C36 1.387(8) .
C29 C30 1.399(8) .
C29 H29A 0.9500 .
C27 C26 1.381(8) .
C27 H27A 0.9500 .
C59 C60 1.374(9) .
C59 H59A 0.9500 .
C70 C71 1.377(9) .
C70 H70A 0.9500 .
C67 C66 1.382(8) .
C67 H67A 0.9500 .
C31 C30 1.365(9) .
C31 C32 1.382(9) .
C31 H31A 0.9500 .
C65 C66 1.404(8) .
C65 H65A 0.9500 .
C66 H66A 0.9500 .
C61 C62 1.377(8) .
C61 C60 1.386(9) .
C61 H61A 0.9500 .
C71 C72 1.312(11) .
C71 H71A 0.9500 .
C38 C37 1.375(10) .
C38 H38A 0.9500 .
C60 H60A 0.9500 .
C23 C24 1.386(8) .
C23 H23A 0.9500 .
C36 C37 1.365(9) .
C36 H36A 0.9500 .
C62 H62A 0.9500 .
C24 C25 1.364(9) .
C24 H24A 0.9500 .
C37 H37A 0.9500 .
C55 C56 1.388(8) .
C55 H55A 0.9500 .
C56 H56A 0.9500 .
C13 C12 1.354(9) .
C13 C14 1.405(10) .
C13 H13A 0.9500 .
C30 H30A 0.9500 .
C32 H32A 0.9500 .
C14 H14A 0.9500 .
C11 C12 1.403(8) .
C11 H11A 0.9500 .
C26 C25 1.359(9) .
C26 H26A 0.9500 .
C19 C18 1.366(11) .
C19 C20 1.378(11) .
C19 H19A 0.9500 .
C18 H18A 0.9500 .
C25 H25A 0.9500 .
C12 H12A 0.9500 .
C73 C72 1.373(13) .
C73 C74 1.407(11) .
C73 H73A 0.9500 .
C72 H72A 0.9500 .
C74 H74A 0.9500 .
C20 H20A 0.9500 .

loop_
_geom_torsion_atom_site_label_1
_geom_torsion_atom_site_label_2
_geom_torsion_atom_site_label_3
_geom_torsion_atom_site_label_4
_geom_torsion
_geom_torsion_site_symmetry_1
_geom_torsion_site_symmetry_4
O2 Ni2 O2 C41 8(64) 7_565 .
N2 Ni2 O2 C41 -154.1(4) . .
N2 Ni2 O2 C41 25.9(4) 7_565 .
O1 Ni1 O1 C1 -56.1(4) 2 .
N1 Ni1 O1 C1 -148.3(4) 2 .
N1 Ni1 O1 C1 36.0(4) . .
O2 Ni2 N2 C47 21.1(4) 7_565 .
O2 Ni2 N2 C47 -158.9(4) . .
N2 Ni2 N2 C47 53(100) 7_565 .
O2 Ni2 N2 C75 -160.4(4) 7_565 .
O2 Ni2 N2 C75 19.6(4) . .
N2 Ni2 N2 C75 -129(100) 7_565 .
O1 Ni1 N1 C7 146.4(4) 2 .
O1 Ni1 N1 C7 -28.2(4) . .
N1 Ni1 N1 C7 -120.9(4) 2 .
O1 Ni1 N1 C34 -30.9(4) 2 .
O1 Ni1 N1 C34 154.4(4) . .
N1 Ni1 N1 C34 61.8(4) 2 .
Ni1 O1 C1 C6 -25.4(6) . .
Ni1 O1 C1 C2 156.4(3) . .
O1 C1 C2 C3 -179.4(4) . .
C6 C1 C2 C3 2.3(7) . .
O1 C1 C2 C8 1.0(7) . .
C6 C1 C2 C8 -177.3(4) . .
C47 N2 C75 C80 -121.2(5) . .
Ni2 N2 C75 C80 60.2(5) . .
C47 N2 C75 C76 58.8(6) . .
Ni2 N2 C75 C76 -119.8(4) . .
Ni2 O2 C41 C46 -16.8(7) . .
Ni2 O2 C41 C42 165.8(3) . .
O2 C41 C46 C45 -179.4(4) . .
C42 C41 C46 C45 -2.0(7) . .
O2 C41 C46 C47 -5.6(7) . 7_565
C42 C41 C46 C47 171.8(4) . 7_565
C34 N1 C7 C6 -172.8(4) . .
Ni1 N1 C7 C6 9.9(7) . .
C1 C2 C3 C4 -0.9(7) . .
C8 C2 C3 C4 178.7(4) . .
C3 C2 C8 C16 -57.5(6) . .
C1 C2 C8 C16 122.1(5) . .
C3 C2 C8 C10 74.9(6) . .
C1 C2 C8 C10 -105.4(5) . .
C7 N1 C34 C39 128.5(5) . .
Ni1 N1 C34 C39 -54.0(6) . .
C7 N1 C34 C35 -54.3(7) . .
Ni1 N1 C34 C35 123.2(5) . .
C41 C46 C45 C44 -0.7(7) . .
C47 C46 C45 C44 -174.7(5) 7_565 .
C69 C49 C63 C68 33.8(6) . .
C44 C49 C63 C68 160.6(5) . .
C69 C49 C63 C64 -153.4(5) . .
C44 C49 C63 C64 -26.5(6) . .
C2 C3 C4 C5 -1.1(7) . .
C2 C3 C4 C9 179.0(4) . .
C42 C48 C50 C56 -118.3(5) . .
C57 C48 C50 C56 113.2(5) . .
C42 C48 C50 C51 60.4(6) . .
C57 C48 C50 C51 -68.1(6) . .
C78 C79 C80 F4 -178.8(4) . .
C78 C79 C80 C75 1.1(8) . .
C76 C75 C80 F4 177.8(4) . .
N2 C75 C80 F4 -2.2(7) . .
C76 C75 C80 C79 -2.1(7) . .
N2 C75 C80 C79 177.9(4) . .
C23 C22 C9 C28 113.8(5) . .
C27 C22 C9 C28 -65.6(6) . .
C23 C22 C9 C4 -14.1(7) . .
C27 C22 C9 C4 166.5(5) . .
C5 C4 C9 C28 -18.6(7) . .
C3 C4 C9 C28 161.3(4) . .
C5 C4 C9 C22 107.9(5) . .
C3 C4 C9 C22 -72.2(5) . .
C22 C9 C28 C29 129.5(5) . .
C4 C9 C28 C29 -103.3(5) . .
C22 C9 C28 C33 -50.6(6) . .
C4 C9 C28 C33 76.7(6) . .
C44 C43 C42 C41 -1.3(8) . .
C44 C43 C42 C48 172.4(5) . .
O2 C41 C42 C43 -179.5(4) . .
C46 C41 C42 C43 2.9(7) . .
O2 C41 C42 C48 6.7(7) . .
C46 C41 C42 C48 -170.9(4) . .
C50 C48 C42 C43 -83.8(6) . .
C57 C48 C42 C43 43.0(6) . .
C50 C48 C42 C41 89.9(5) . .
C57 C48 C42 C41 -143.3(4) . .
C2 C8 C10 C11 12.2(7) . .
C16 C8 C10 C11 141.4(5) . .
C2 C8 C10 C15 -174.5(4) . .
C16 C8 C10 C15 -45.3(6) . .
C68 C63 C64 C65 0.2(8) . .
C49 C63 C64 C65 -172.9(5) . .
C3 C4 C5 C6 1.7(7) . .
C9 C4 C5 C6 -178.4(4) . .
O1 C1 C6 C5 -179.9(4) . .
C2 C1 C6 C5 -1.7(7) . .
O1 C1 C6 C7 -5.1(7) . .
C2 C1 C6 C7 173.1(4) . .
C4 C5 C6 C1 -0.3(7) . .
C4 C5 C6 C7 -175.3(4) . .
N1 C7 C6 C1 12.6(7) . .
N1 C7 C6 C5 -172.5(4) . .
C46 C45 C44 C43 2.4(7) . .
C46 C45 C44 C49 179.4(4) . .
C42 C43 C44 C45 -1.4(8) . .
C42 C43 C44 C49 -178.4(5) . .
C69 C49 C44 C45 -109.4(5) . .
C63 C49 C44 C45 121.6(5) . .
C69 C49 C44 C43 67.5(6) . .
C63 C49 C44 C43 -61.5(6) . .
C53 C52 C51 C50 1.2(9) . .
C56 C50 C51 C52 -1.7(8) . .
C48 C50 C51 C52 179.6(5) . .
C78 C77 C76 F3 179.9(5) . .
C78 C77 C76 C75 -0.4(8) . .
C80 C75 C76 F3 -178.6(4) . .
N2 C75 C76 F3 1.4(7) . .
C80 C75 C76 C77 1.7(7) . .
N2 C75 C76 C77 -178.3(5) . .
C35 C34 C39 F2 -179.0(5) . .
N1 C34 C39 F2 -1.6(7) . .
C35 C34 C39 C38 0.6(8) . .
N1 C34 C39 C38 178.1(5) . .
C44 C49 C69 C74 97.4(7) . .
C63 C49 C69 C74 -134.6(7) . .
C44 C49 C69 C70 -77.5(6) . .
C63 C49 C69 C70 50.4(7) . .
C75 N2 C47 C46 173.1(5) . 7_565
Ni2 N2 C47 C46 -8.3(7) . 7_565
C29 C28 C33 C32 1.5(8) . .
C9 C28 C33 C32 -178.4(5) . .
C11 C10 C15 C14 1.7(8) . .
C8 C10 C15 C14 -171.9(5) . .
C51 C52 C53 C55 0.1(9) . .
C59 C58 C57 C62 -1.2(8) . .
C59 C58 C57 C48 -178.0(5) . .
C42 C48 C57 C62 25.4(7) . .
C50 C48 C57 C62 151.0(5) . .
C42 C48 C57 C58 -158.0(4) . .
C50 C48 C57 C58 -32.4(6) . .
C76 C77 C78 C79 -0.7(8) . .
C80 C79 C78 C77 0.4(8) . .
C64 C63 C68 C67 -0.5(8) . .
C49 C63 C68 C67 172.7(5) . .
C39 C34 C35 F1 178.2(5) . .
N1 C34 C35 F1 0.8(8) . .
C39 C34 C35 C36 -0.8(8) . .
N1 C34 C35 C36 -178.1(5) . .
C33 C28 C29 C30 -0.3(8) . .
C9 C28 C29 C30 179.6(5) . .
C23 C22 C27 C26 -2.9(9) . .
C9 C22 C27 C26 176.5(5) . .
C18 C17 C16 C21 -1.4(8) . .
C18 C17 C16 C8 -176.6(5) . .
C20 C21 C16 C17 -0.7(8) . .
C20 C21 C16 C8 174.9(5) . .
C2 C8 C16 C17 102.9(6) . .
C10 C8 C16 C17 -28.5(7) . .
C2 C8 C16 C21 -72.3(6) . .
C10 C8 C16 C21 156.3(5) . .
C57 C58 C59 C60 -0.2(9) . .
C74 C69 C70 C71 -0.5(10) . .
C49 C69 C70 C71 174.5(5) . .
C63 C68 C67 C66 -0.3(9) . .
C63 C64 C65 C66 0.8(9) . .
C68 C67 C66 C65 1.3(9) . .
C64 C65 C66 C67 -1.6(9) . .
C69 C70 C71 C72 -0.9(11) . .
F2 C39 C38 C37 -179.8(5) . .
C34 C39 C38 C37 0.5(9) . .
C58 C59 C60 C61 2.2(10) . .
C62 C61 C60 C59 -2.7(11) . .
C27 C22 C23 C24 1.6(9) . .
C9 C22 C23 C24 -177.8(6) . .
F1 C35 C36 C37 -179.1(5) . .
C34 C35 C36 C37 -0.2(9) . .
C60 C61 C62 C57 1.2(10) . .
C58 C57 C62 C61 0.7(8) . .
C48 C57 C62 C61 177.4(5) . .
C22 C23 C24 C25 0.7(10) . .
C35 C36 C37 C38 1.4(9) . .
C39 C38 C37 C36 -1.6(10) . .
C52 C53 C55 C56 -1.0(10) . .
C51 C50 C56 C55 0.8(9) . .
C48 C50 C56 C55 179.5(5) . .
C53 C55 C56 C50 0.5(10) . .
C32 C31 C30 C29 0.8(9) . .
C28 C29 C30 C31 -0.8(9) . .
C30 C31 C32 C33 0.4(9) . .
C28 C33 C32 C31 -1.6(8) . .
C10 C15 C14 C13 0.1(9) . .
C12 C13 C14 C15 -1.4(10) . .
C15 C10 C11 C12 -2.1(9) . .
C8 C10 C11 C12 171.4(5) . .
C22 C27 C26 C25 2.1(10) . .
C20 C19 C18 C17 -2.0(10) . .
C16 C17 C18 C19 2.8(9) . .
C27 C26 C25 C24 0.3(10) . .
C23 C24 C25 C26 -1.7(11) . .
C14 C13 C12 C11 1.1(11) . .
C10 C11 C12 C13 0.7(10) . .
C70 C71 C72 C73 1.8(15) . .
C74 C73 C72 C71 -1.3(19) . .
C70 C69 C74 C73 1.0(14) . .
C49 C69 C74 C73 -174.2(9) . .
C72 C73 C74 C69 -0.1(19) . .
C18 C19 C20 C21 -0.1(10) . .
C16 C21 C20 C19 1.4(9) . .

loop_
_platon_squeeze_void_nr
_platon_squeeze_void_average_x
_platon_squeeze_void_average_y
_platon_squeeze_void_average_z
_platon_squeeze_void_volume
_platon_squeeze_void_count_electrons
1 0.500 0.179 0.250 257.0 73.5
2 0.500 -0.179 0.750 257.0 74.2
3 0.280 0.046 0.573 15.1 -1.2
4 0.720 0.046 0.927 15.1 -0.8
5 0.000 0.321 0.750 257.0 74.2
6 0.119 0.060 0.027 12.4 1.5
7 0.881 0.060 0.473 12.4 1.7
8 0.381 0.439 0.973 12.4 2.0
9 0.619 0.439 0.527 12.4 1.8
10 0.000 0.679 0.250 256.9 73.5
11 0.220 0.454 0.427 15.1 -1.0
12 0.780 0.454 0.073 15.1 -1.0
13 0.220 0.546 0.927 15.1 -0.8
14 0.780 0.546 0.573 15.1 -1.2
15 0.381 0.560 0.473 12.4 1.7
16 0.619 0.560 0.027 12.4 1.5
17 0.119 0.939 0.527 12.4 1.8
18 0.881 0.939 0.973 12.4 2.0
19 0.280 0.954 0.073 15.1 -1.0
20 0.720 0.954 0.427 15.1 -1.0
